data_4342802
loop_
_publ_author_name
'Rivada-Wheelaghan, Orestes'
'Dauth, Alexander'
'Leitus, Gregory'
'Diskin-Posner, Yael'
'Milstein, David'

_publ_section_title
;
 Synthesis and reactivity of iron complexes with a new pyrazine-based
 pincer ligand, and application in catalytic low-pressure hydrogenation of
 carbon dioxide.
;
_journal_issue 9
_journal_name_full 'Inorganic chemistry'
_journal_page_first 4526
_journal_page_last 4538
_journal_paper_doi 10.1021/acs.inorgchem.5b00366
_journal_volume 54
_journal_year 2015
_chemical_formula_moiety 'C138 H252 Fe6 N12 O6 P12'
_chemical_formula_sum 'C138 H252 Fe6 N12 O6 P12'
_chemical_formula_weight 2882.26
_chemical_name_systematic
; 
 ? 
;
_space_group_IT_number 86
_symmetry_cell_setting tetragonal
_symmetry_space_group_name_Hall '-P 4bc'
_symmetry_space_group_name_H-M 'P 42/n :2'
_atom_sites_solution_hydrogens geom
_atom_sites_solution_primary direct
_atom_sites_solution_secondary difmap
_audit_creation_method SHELXL-97
_cell_angle_alpha 90.00
_cell_angle_beta 90.00
_cell_angle_gamma 90.00
_cell_formula_units_Z 4
_cell_length_a 31.1670(8)
_cell_length_b 31.1670(8)
_cell_length_c 19.4711(4)
_cell_measurement_reflns_used 51862
_cell_measurement_temperature 100(2)
_cell_measurement_theta_max 26.40
_cell_measurement_theta_min 1.67
_cell_volume 18913.9(8)
_computing_cell_refinement APEX2
_computing_data_collection 'Collect package Bruker'
_computing_data_reduction APEX2
_computing_structure_refinement 'SHELXL-97 (Sheldrick, 1997)'
_computing_structure_solution 'SHELXS-97 (Sheldrick, 1990)'
_diffrn_ambient_temperature 100(2)
_diffrn_measured_fraction_theta_full 0.980
_diffrn_measured_fraction_theta_max 0.980
_diffrn_measurement_device_type 'Bruker APEX - II KappaCCD'
_diffrn_measurement_method 'phi and omega scans'
_diffrn_radiation_monochromator graphite
_diffrn_radiation_source 'fine-focus sealed tube'
_diffrn_radiation_type MoK\a
_diffrn_radiation_wavelength 0.71073
_diffrn_reflns_av_R_equivalents 0.0683
_diffrn_reflns_av_sigmaI/netI 0.0802
_diffrn_reflns_limit_h_max 35
_diffrn_reflns_limit_h_min -28
_diffrn_reflns_limit_k_max 37
_diffrn_reflns_limit_k_min -37
_diffrn_reflns_limit_l_max 16
_diffrn_reflns_limit_l_min -22
_diffrn_reflns_number 64201
_diffrn_reflns_theta_full 25.35
_diffrn_reflns_theta_max 25.35
_diffrn_reflns_theta_min 2.94
_exptl_absorpt_coefficient_mu 0.593
_exptl_absorpt_correction_T_max 0.9344
_exptl_absorpt_correction_T_min 0.8455
_exptl_absorpt_correction_type multi-scan
_exptl_absorpt_process_details 'Bruker APEX2'
_exptl_crystal_colour black
_exptl_crystal_density_diffrn 1.012
_exptl_crystal_density_method 'not measured'
_exptl_crystal_description prism
_exptl_crystal_F_000 6192
_exptl_crystal_size_max 0.29
_exptl_crystal_size_mid 0.13
_exptl_crystal_size_min 0.12
_refine_diff_density_max 0.720
_refine_diff_density_min -0.346
_refine_diff_density_rms 0.078
_refine_ls_extinction_method none
_refine_ls_goodness_of_fit_ref 0.937
_refine_ls_hydrogen_treatment mixed
_refine_ls_matrix_type full
_refine_ls_number_parameters 826
_refine_ls_number_reflns 16971
_refine_ls_number_restraints 0
_refine_ls_restrained_S_all 0.937
_refine_ls_R_factor_all 0.0779
_refine_ls_R_factor_gt 0.0510
_refine_ls_shift/su_max 0.003
_refine_ls_shift/su_mean 0.000
_refine_ls_structure_factor_coef Fsqd
_refine_ls_weighting_details 'calc w=1/[\s^2^(Fo^2^)+(0.0812P)^2^+0.0000P] where P=(Fo^2^+2Fc^2^)/3'
_refine_ls_weighting_scheme calc
_refine_ls_wR_factor_gt 0.1300
_refine_ls_wR_factor_ref 0.1398
_reflns_number_gt 11345
_reflns_number_total 16971
_reflns_threshold_expression >2sigma(I)
_cod_data_source_file ic5b00366_si_002.cif
_cod_data_source_block m1674_sq_d
_cod_depositor_comments
;
The following automatic conversions were performed:

'_symmetry_cell_setting' value 'Tetragonal' changed to 'tetragonal'
according to
/usr/data/users/saulius/crontab/automatic-downloads/rss-feeds/ACS/lib/dictionaries/cif_core.dic
dictionary named 'cif_core.dic' version 2.4.2 from 2011-04-26.

Automatic conversion script
Id: cif_fix_values 3271 2015-04-21 07:52:19Z andrius 

 Adding full bibliography for 4342799--4342802.cif.
;
_cod_original_sg_symbol_Hall -P4bc
_cod_original_sg_symbol_H-M P4(2)/n
_cod_database_code 4342802

loop_
_symmetry_equiv_pos_as_xyz
'x, y, z'
'-y, x+1/2, z+1/2'
'y+1/2, -x, z+1/2'
'-x+1/2, -y+1/2, z'
'-x, -y, -z'
'y, -x-1/2, -z-1/2'
'-y-1/2, x, -z-1/2'
'x-1/2, y-1/2, -z'

loop_
_atom_site_label
_atom_site_type_symbol
_atom_site_fract_x
_atom_site_fract_y
_atom_site_fract_z
_atom_site_U_iso_or_equiv
_atom_site_adp_type
_atom_site_occupancy
_atom_site_symmetry_multiplicity
_atom_site_calc_flag
_atom_site_refinement_flags
Fe1 Fe 0.628847(15) 0.642432(15) 0.91545(2) 0.01608(12) Uani 1 1 d .
H1FE H 0.6442 0.6768 0.9713 0.034(10) Uiso 1 1 d R
P1 P 0.64037(3) 0.59926(3) 1.00501(4) 0.0193(2) Uani 1 1 d .
P2 P 0.61388(3) 0.70578(3) 0.86421(4) 0.0202(2) Uani 1 1 d .
N1 N 0.57283(8) 0.65242(8) 0.96556(12) 0.0159(6) Uani 1 1 d .
N2 N 0.49722(9) 0.67197(8) 1.04084(12) 0.0176(6) Uani 1 1 d .
C1 C 0.58491(11) 0.58822(11) 1.03130(17) 0.0233(8) Uani 1 1 d .
H1A H 0.5738 0.5629 1.0061 0.028 Uiso 1 1 calc R
H1B H 0.5839 0.5818 1.0811 0.028 Uiso 1 1 calc R
C2 C 0.55817(10) 0.62591(10) 1.01623(15) 0.0168(7) Uani 1 1 d .
C3 C 0.52061(11) 0.63508(10) 1.05165(16) 0.0186(7) Uani 1 1 d .
H3 H 0.5106 0.6150 1.0848 0.022 Uiso 1 1 calc R
C4 C 0.51423(11) 0.69911(11) 0.99575(16) 0.0200(7) Uani 1 1 d .
H4 H 0.4997 0.7255 0.9880 0.024 Uiso 1 1 calc R
C5 C 0.55243(10) 0.69149(10) 0.95851(15) 0.0178(7) Uani 1 1 d .
C6 C 0.57052(12) 0.72301(12) 0.91657(18) 0.0292(9) Uani 1 1 d .
H6 H 0.5603 0.7517 0.9161 0.035 Uiso 1 1 calc R
C7 C 0.66586(12) 0.62792(12) 1.08133(17) 0.0258(8) Uani 1 1 d .
C8 C 0.67185(14) 0.59946(13) 1.14453(19) 0.0399(10) Uani 1 1 d .
H8A H 0.6917 0.5761 1.1335 0.060 Uiso 1 1 calc R
H8B H 0.6441 0.5875 1.1583 0.060 Uiso 1 1 calc R
H8C H 0.6836 0.6166 1.1823 0.060 Uiso 1 1 calc R
C9 C 0.70860(13) 0.64807(14) 1.0607(2) 0.0410(10) Uani 1 1 d .
H9A H 0.7042 0.6671 1.0212 0.062 Uiso 1 1 calc R
H9B H 0.7290 0.6254 1.0482 0.062 Uiso 1 1 calc R
H9C H 0.7201 0.6647 1.0993 0.062 Uiso 1 1 calc R
C10 C 0.63497(14) 0.66426(13) 1.10305(19) 0.0375(10) Uani 1 1 d .
H10A H 0.6488 0.6821 1.1380 0.056 Uiso 1 1 calc R
H10B H 0.6086 0.6518 1.1219 0.056 Uiso 1 1 calc R
H10C H 0.6279 0.6819 1.0630 0.056 Uiso 1 1 calc R
C11 C 0.66588(11) 0.54436(11) 0.99625(17) 0.0221(8) Uani 1 1 d .
C12 C 0.65195(13) 0.52542(12) 0.92772(19) 0.0359(10) Uani 1 1 d .
H12A H 0.6628 0.4960 0.9238 0.054 Uiso 1 1 calc R
H12B H 0.6636 0.5429 0.8902 0.054 Uiso 1 1 calc R
H12C H 0.6206 0.5252 0.9251 0.054 Uiso 1 1 calc R
C13 C 0.65258(14) 0.51232(13) 1.05175(19) 0.0382(10) Uani 1 1 d .
H13A H 0.6214 0.5084 1.0505 0.057 Uiso 1 1 calc R
H13B H 0.6611 0.5233 1.0969 0.057 Uiso 1 1 calc R
H13C H 0.6667 0.4847 1.0434 0.057 Uiso 1 1 calc R
C14 C 0.71507(12) 0.54732(13) 0.9952(2) 0.0394(10) Uani 1 1 d .
H14A H 0.7271 0.5197 0.9806 0.059 Uiso 1 1 calc R
H14B H 0.7255 0.5543 1.0413 0.059 Uiso 1 1 calc R
H14C H 0.7240 0.5698 0.9630 0.059 Uiso 1 1 calc R
C15 C 0.59069(15) 0.70799(12) 0.77419(18) 0.0383(10) Uani 1 1 d .
C16 C 0.6207(2) 0.68662(17) 0.7230(2) 0.082(2) Uani 1 1 d .
H16A H 0.6281 0.6578 0.7393 0.123 Uiso 1 1 calc R
H16B H 0.6469 0.7038 0.7184 0.123 Uiso 1 1 calc R
H16C H 0.6064 0.6845 0.6783 0.123 Uiso 1 1 calc R
C17 C 0.54835(18) 0.68245(14) 0.7784(3) 0.0668(17) Uani 1 1 d .
H17A H 0.5346 0.6820 0.7332 0.100 Uiso 1 1 calc R
H17B H 0.5292 0.6961 0.8118 0.100 Uiso 1 1 calc R
H17C H 0.5544 0.6530 0.7930 0.100 Uiso 1 1 calc R
C18 C 0.57769(15) 0.75218(12) 0.7487(2) 0.0415(11) Uani 1 1 d .
H18A H 0.6034 0.7696 0.7410 0.062 Uiso 1 1 calc R
H18B H 0.5595 0.7661 0.7831 0.062 Uiso 1 1 calc R
H18C H 0.5618 0.7493 0.7055 0.062 Uiso 1 1 calc R
C19 C 0.65562(13) 0.75030(12) 0.8733(2) 0.0387(10) Uani 1 1 d .
C20 C 0.63560(14) 0.79481(13) 0.8754(3) 0.0591(14) Uani 1 1 d .
H20A H 0.6143 0.7960 0.9123 0.089 Uiso 1 1 calc R
H20B H 0.6216 0.8008 0.8313 0.089 Uiso 1 1 calc R
H20C H 0.6580 0.8162 0.8839 0.089 Uiso 1 1 calc R
C21 C 0.68783(15) 0.74885(17) 0.8124(3) 0.0696(16) Uani 1 1 d .
H21A H 0.7106 0.7700 0.8200 0.104 Uiso 1 1 calc R
H21B H 0.6727 0.7555 0.7695 0.104 Uiso 1 1 calc R
H21C H 0.7004 0.7201 0.8092 0.104 Uiso 1 1 calc R
C22 C 0.68198(14) 0.74518(14) 0.9381(3) 0.0525(12) Uani 1 1 d .
H22A H 0.7028 0.7686 0.9412 0.079 Uiso 1 1 calc R
H22B H 0.6972 0.7177 0.9368 0.079 Uiso 1 1 calc R
H22C H 0.6630 0.7459 0.9782 0.079 Uiso 1 1 calc R
C23 C 0.68147(11) 0.64093(11) 0.88789(16) 0.0214(8) Uani 1 1 d .
O1 O 0.71788(8) 0.64238(8) 0.87449(12) 0.0306(6) Uani 1 1 d .
Fe2 Fe 0.553198(15) 0.486426(15) 0.69271(2) 0.01702(12) Uani 1 1 d .
H2FE H 0.5498 0.5277 0.6463 0.040(11) Uiso 1 1 d R
P3 P 0.62078(3) 0.49023(3) 0.65069(4) 0.0188(2) Uani 1 1 d .
P4 P 0.48956(3) 0.51292(3) 0.72412(4) 0.0191(2) Uani 1 1 d .
N3 N 0.57364(8) 0.53090(8) 0.76013(12) 0.0146(6) Uani 1 1 d .
N4 N 0.60295(8) 0.59766(8) 0.84793(13) 0.0154(6) Uani 1 1 d .
C24 C 0.63763(11) 0.53779(12) 0.69330(17) 0.0272(9) Uani 1 1 d .
H24 H 0.6620 0.5537 0.6787 0.033 Uiso 1 1 calc R
C25 C 0.61282(10) 0.55031(10) 0.74971(15) 0.0181(7) Uani 1 1 d .
C26 C 0.62628(10) 0.58302(10) 0.79590(16) 0.0175(7) Uani 1 1 d .
H26 H 0.6539 0.5952 0.7890 0.021 Uiso 1 1 calc R
C27 C 0.56245(10) 0.58068(10) 0.85275(15) 0.0166(7) Uani 1 1 d .
H27 H 0.5438 0.5910 0.8876 0.020 Uiso 1 1 calc R
C28 C 0.54778(10) 0.54914(10) 0.80879(15) 0.0154(7) Uani 1 1 d .
C29 C 0.50275(11) 0.53370(12) 0.80987(16) 0.0220(8) Uani 1 1 d .
H29A H 0.4832 0.5575 0.8220 0.026 Uiso 1 1 calc R
H29B H 0.4994 0.5107 0.8446 0.026 Uiso 1 1 calc R
C30 C 0.62704(12) 0.50169(12) 0.55496(17) 0.0272(9) Uani 1 1 d .
C31 C 0.66819(12) 0.52727(14) 0.53967(19) 0.0393(11) Uani 1 1 d .
H31A H 0.6933 0.5105 0.5541 0.059 Uiso 1 1 calc R
H31B H 0.6675 0.5545 0.5649 0.059 Uiso 1 1 calc R
H31C H 0.6700 0.5331 0.4903 0.059 Uiso 1 1 calc R
C32 C 0.58943(12) 0.52857(13) 0.53031(17) 0.0307(9) Uani 1 1 d .
H32A H 0.5935 0.5359 0.4818 0.046 Uiso 1 1 calc R
H32B H 0.5877 0.5549 0.5576 0.046 Uiso 1 1 calc R
H32C H 0.5628 0.5122 0.5356 0.046 Uiso 1 1 calc R
C33 C 0.62747(13) 0.45956(14) 0.51321(19) 0.0398(11) Uani 1 1 d .
H33A H 0.6015 0.4430 0.5234 0.060 Uiso 1 1 calc R
H33B H 0.6528 0.4427 0.5257 0.060 Uiso 1 1 calc R
H33C H 0.6284 0.4663 0.4641 0.060 Uiso 1 1 calc R
C34 C 0.66354(12) 0.44959(13) 0.6751(2) 0.0372(10) Uani 1 1 d .
C35 C 0.70854(12) 0.45755(14) 0.64540(19) 0.0379(10) Uani 1 1 d .
H35A H 0.7288 0.4370 0.6653 0.057 Uiso 1 1 calc R
H35B H 0.7177 0.4868 0.6565 0.057 Uiso 1 1 calc R
H35C H 0.7078 0.4539 0.5954 0.057 Uiso 1 1 calc R
C36 C 0.64889(15) 0.40397(14) 0.6569(3) 0.0648(15) Uani 1 1 d .
H36A H 0.6687 0.3831 0.6773 0.097 Uiso 1 1 calc R
H36B H 0.6487 0.4005 0.6068 0.097 Uiso 1 1 calc R
H36C H 0.6199 0.3992 0.6748 0.097 Uiso 1 1 calc R
C37 C 0.66850(13) 0.45365(17) 0.7538(2) 0.0562(14) Uani 1 1 d .
H37A H 0.6404 0.4503 0.7757 0.084 Uiso 1 1 calc R
H37B H 0.6803 0.4819 0.7650 0.084 Uiso 1 1 calc R
H37C H 0.6879 0.4313 0.7705 0.084 Uiso 1 1 calc R
C38 C 0.44045(11) 0.47844(12) 0.74009(17) 0.0243(8) Uani 1 1 d .
C39 C 0.40935(12) 0.49775(13) 0.79220(17) 0.0311(9) Uani 1 1 d .
H39A H 0.3996 0.5258 0.7758 0.047 Uiso 1 1 calc R
H39B H 0.4239 0.5012 0.8365 0.047 Uiso 1 1 calc R
H39C H 0.3846 0.4786 0.7978 0.047 Uiso 1 1 calc R
C40 C 0.45614(12) 0.43532(12) 0.76973(18) 0.0316(9) Uani 1 1 d .
H40A H 0.4728 0.4406 0.8116 0.047 Uiso 1 1 calc R
H40B H 0.4742 0.4208 0.7358 0.047 Uiso 1 1 calc R
H40C H 0.4314 0.4172 0.7807 0.047 Uiso 1 1 calc R
C41 C 0.41705(12) 0.46817(13) 0.67275(17) 0.0307(9) Uani 1 1 d .
H41A H 0.3939 0.4477 0.6818 0.046 Uiso 1 1 calc R
H41B H 0.4373 0.4556 0.6400 0.046 Uiso 1 1 calc R
H41C H 0.4050 0.4946 0.6535 0.046 Uiso 1 1 calc R
C42 C 0.47265(11) 0.56141(11) 0.67171(17) 0.0233(8) Uani 1 1 d .
C43 C 0.50669(12) 0.59659(12) 0.68147(18) 0.0304(9) Uani 1 1 d .
H43A H 0.5000 0.6210 0.6516 0.046 Uiso 1 1 calc R
H43B H 0.5350 0.5852 0.6695 0.046 Uiso 1 1 calc R
H43C H 0.5068 0.6060 0.7295 0.046 Uiso 1 1 calc R
C44 C 0.42936(12) 0.58115(13) 0.69286(18) 0.0318(9) Uani 1 1 d .
H44A H 0.4298 0.5878 0.7420 0.048 Uiso 1 1 calc R
H44B H 0.4063 0.5607 0.6834 0.048 Uiso 1 1 calc R
H44C H 0.4244 0.6075 0.6666 0.048 Uiso 1 1 calc R
C45 C 0.47125(12) 0.54952(12) 0.59508(16) 0.0271(8) Uani 1 1 d .
H45A H 0.4629 0.5747 0.5682 0.041 Uiso 1 1 calc R
H45B H 0.4503 0.5265 0.5879 0.041 Uiso 1 1 calc R
H45C H 0.4997 0.5397 0.5803 0.041 Uiso 1 1 calc R
C46 C 0.53268(11) 0.45717(11) 0.62481(17) 0.0229(8) Uani 1 1 d .
O2 O 0.51764(8) 0.43990(8) 0.57737(12) 0.0322(6) Uani 1 1 d .
Fe3 Fe 0.561509(15) 0.313412(15) 0.91381(2) 0.01890(12) Uani 1 1 d .
H3FE H 0.6050(11) 0.3097(10) 0.8803(16) 0.027(9) Uiso 1 1 d .
P5 P 0.54211(3) 0.27704(3) 0.81755(5) 0.0254(2) Uani 1 1 d .
P6 P 0.60247(3) 0.35722(3) 0.97751(4) 0.0193(2) Uani 1 1 d .
N5 N 0.55834(9) 0.36538(9) 0.85337(13) 0.0187(6) Uani 1 1 d .
N6 N 0.55813(9) 0.43658(9) 0.76206(12) 0.0193(6) Uani 1 1 d .
C47 C 0.54399(15) 0.31927(12) 0.7576(2) 0.0426(11) Uani 1 1 d .
H47 H 0.5409 0.3143 0.7097 0.051 Uiso 1 1 calc R
C48 C 0.55021(12) 0.35988(12) 0.78386(17) 0.0285(9) Uani 1 1 d .
C49 C 0.55025(12) 0.39681(11) 0.74089(17) 0.0255(8) Uani 1 1 d .
H49 H 0.5442 0.3927 0.6935 0.031 Uiso 1 1 calc R
C50 C 0.56799(10) 0.44059(11) 0.83035(15) 0.0169(7) Uani 1 1 d .
H50 H 0.5742 0.4682 0.8483 0.020 Uiso 1 1 calc R
C51 C 0.56917(10) 0.40541(10) 0.87400(15) 0.0163(7) Uani 1 1 d .
C52 C 0.58287(12) 0.40960(11) 0.94735(17) 0.0254(8) Uani 1 1 d .
H52A H 0.5583 0.4190 0.9759 0.031 Uiso 1 1 calc R
H52B H 0.6059 0.4313 0.9513 0.031 Uiso 1 1 calc R
C53 C 0.58242(15) 0.23570(15) 0.7822(2) 0.0500(12) Uani 1 1 d .
C54 C 0.62719(16) 0.24721(18) 0.8008(3) 0.0677(16) Uani 1 1 d .
H54A H 0.6301 0.2475 0.8509 0.101 Uiso 1 1 calc R
H54B H 0.6340 0.2757 0.7825 0.101 Uiso 1 1 calc R
H54C H 0.6470 0.2260 0.7814 0.101 Uiso 1 1 calc R
C55 C 0.57441(18) 0.19083(15) 0.8146(3) 0.0651(15) Uani 1 1 d .
H55A H 0.5956 0.1704 0.7968 0.098 Uiso 1 1 calc R
H55B H 0.5455 0.1810 0.8027 0.098 Uiso 1 1 calc R
H55C H 0.5771 0.1928 0.8646 0.098 Uiso 1 1 calc R
C56 C 0.57754(17) 0.23179(14) 0.7024(2) 0.0542(14) Uani 1 1 d .
H56A H 0.5829 0.2598 0.6811 0.081 Uiso 1 1 calc R
H56B H 0.5484 0.2222 0.6913 0.081 Uiso 1 1 calc R
H56C H 0.5983 0.2109 0.6849 0.081 Uiso 1 1 calc R
C57 C 0.48732(14) 0.25215(15) 0.8104(2) 0.0449(12) Uani 1 1 d .
C58 C 0.47713(18) 0.22385(17) 0.8696(2) 0.0686(17) Uani 1 1 d .
H58A H 0.4463 0.2175 0.8699 0.103 Uiso 1 1 calc R
H58B H 0.4850 0.2383 0.9124 0.103 Uiso 1 1 calc R
H58C H 0.4933 0.1970 0.8655 0.103 Uiso 1 1 calc R
C59 C 0.47622(16) 0.23037(15) 0.7434(2) 0.0533(13) Uani 1 1 d .
H59A H 0.4944 0.2050 0.7374 0.080 Uiso 1 1 calc R
H59B H 0.4811 0.2503 0.7053 0.080 Uiso 1 1 calc R
H59C H 0.4460 0.2217 0.7440 0.080 Uiso 1 1 calc R
C60 C 0.45558(15) 0.29113(17) 0.8143(2) 0.0612(14) Uani 1 1 d .
H60A H 0.4260 0.2806 0.8133 0.092 Uiso 1 1 calc R
H60B H 0.4604 0.3101 0.7749 0.092 Uiso 1 1 calc R
H60C H 0.4605 0.3070 0.8570 0.092 Uiso 1 1 calc R
C61 C 0.66158(11) 0.35609(12) 0.95498(18) 0.0276(8) Uani 1 1 d .
C62 C 0.67964(13) 0.31109(13) 0.9631(2) 0.0434(11) Uani 1 1 d .
H62A H 0.7094 0.3105 0.9468 0.065 Uiso 1 1 calc R
H62B H 0.6624 0.2909 0.9361 0.065 Uiso 1 1 calc R
H62C H 0.6788 0.3028 1.0116 0.065 Uiso 1 1 calc R
C63 C 0.69006(12) 0.38850(13) 0.9928(2) 0.0370(10) Uani 1 1 d .
H63A H 0.6908 0.3814 1.0419 0.055 Uiso 1 1 calc R
H63B H 0.6784 0.4174 0.9868 0.055 Uiso 1 1 calc R
H63C H 0.7192 0.3874 0.9741 0.055 Uiso 1 1 calc R
C64 C 0.66434(13) 0.36936(15) 0.87753(19) 0.0409(11) Uani 1 1 d .
H64A H 0.6561 0.3995 0.8726 0.061 Uiso 1 1 calc R
H64B H 0.6449 0.3514 0.8504 0.061 Uiso 1 1 calc R
H64C H 0.6938 0.3655 0.8611 0.061 Uiso 1 1 calc R
C65 C 0.59763(12) 0.36138(11) 1.07448(17) 0.0247(8) Uani 1 1 d .
C66 C 0.55151(13) 0.35392(14) 1.09548(18) 0.0407(11) Uani 1 1 d .
H66A H 0.5426 0.3251 1.0812 0.061 Uiso 1 1 calc R
H66B H 0.5331 0.3753 1.0733 0.061 Uiso 1 1 calc R
H66C H 0.5489 0.3565 1.1455 0.061 Uiso 1 1 calc R
C67 C 0.62502(15) 0.32640(14) 1.1100(2) 0.0462(12) Uani 1 1 d .
H67A H 0.6186 0.3260 1.1592 0.069 Uiso 1 1 calc R
H67B H 0.6555 0.3327 1.1032 0.069 Uiso 1 1 calc R
H67C H 0.6183 0.2983 1.0899 0.069 Uiso 1 1 calc R
C68 C 0.61143(14) 0.40532(14) 1.10348(18) 0.0414(11) Uani 1 1 d .
H68A H 0.5923 0.4277 1.0857 0.062 Uiso 1 1 calc R
H68B H 0.6410 0.4115 1.0894 0.062 Uiso 1 1 calc R
H68C H 0.6097 0.4047 1.1537 0.062 Uiso 1 1 calc R
C69 C 0.57365(12) 0.26741(12) 0.95856(18) 0.0260(8) Uani 1 1 d .
O3 O 0.58543(9) 0.23601(8) 0.98607(13) 0.0359(7) Uani 1 1 d .

loop_
_atom_site_aniso_label
_atom_site_aniso_U_11
_atom_site_aniso_U_22
_atom_site_aniso_U_33
_atom_site_aniso_U_23
_atom_site_aniso_U_13
_atom_site_aniso_U_12
Fe1 0.0165(3) 0.0151(3) 0.0166(2) -0.00097(19) 0.00334(19) -0.00173(19)
P1 0.0176(5) 0.0201(5) 0.0201(5) 0.0014(4) 0.0007(4) -0.0007(4)
P2 0.0226(5) 0.0163(5) 0.0217(5) 0.0018(4) 0.0076(4) -0.0005(4)
N1 0.0159(15) 0.0188(15) 0.0129(13) -0.0024(11) 0.0013(11) -0.0027(11)
N2 0.0210(16) 0.0180(15) 0.0138(14) -0.0012(11) 0.0039(12) -0.0030(12)
C1 0.025(2) 0.022(2) 0.0230(18) 0.0034(15) 0.0014(15) -0.0009(15)
C2 0.0200(19) 0.0144(17) 0.0161(17) -0.0011(13) -0.0012(14) -0.0033(13)
C3 0.0233(19) 0.0180(18) 0.0146(17) -0.0006(14) 0.0040(14) -0.0023(14)
C4 0.0224(19) 0.0146(18) 0.0230(18) 0.0027(14) 0.0048(15) 0.0018(14)
C5 0.0191(18) 0.0171(18) 0.0171(17) -0.0028(14) 0.0025(14) 0.0016(14)
C6 0.027(2) 0.021(2) 0.039(2) 0.0048(17) 0.0147(17) 0.0037(15)
C7 0.028(2) 0.031(2) 0.0186(18) -0.0010(16) -0.0028(15) -0.0021(16)
C8 0.051(3) 0.042(3) 0.027(2) 0.0028(18) -0.0132(19) 0.001(2)
C9 0.033(2) 0.050(3) 0.040(2) -0.004(2) -0.0113(19) -0.005(2)
C10 0.050(3) 0.039(3) 0.024(2) -0.0081(18) -0.0085(18) -0.003(2)
C11 0.023(2) 0.0195(19) 0.0242(19) 0.0039(15) 0.0033(15) 0.0057(14)
C12 0.045(3) 0.022(2) 0.040(2) 0.0006(18) 0.0007(19) 0.0098(18)
C13 0.048(3) 0.032(2) 0.034(2) 0.0103(18) 0.0084(19) 0.0074(19)
C14 0.034(2) 0.038(3) 0.047(2) 0.002(2) 0.0059(19) 0.0063(18)
C15 0.067(3) 0.024(2) 0.024(2) 0.0009(17) -0.004(2) 0.014(2)
C16 0.155(6) 0.062(4) 0.028(3) 0.000(2) 0.003(3) 0.062(4)
C17 0.100(4) 0.031(3) 0.070(3) 0.013(2) -0.056(3) -0.015(3)
C18 0.066(3) 0.028(2) 0.030(2) 0.0082(18) 0.008(2) 0.016(2)
C19 0.035(2) 0.021(2) 0.061(3) 0.0076(19) 0.004(2) -0.0070(17)
C20 0.035(3) 0.022(2) 0.121(4) 0.004(3) 0.002(3) -0.0035(19)
C21 0.041(3) 0.060(4) 0.108(4) 0.037(3) 0.032(3) 0.007(2)
C22 0.042(3) 0.029(2) 0.086(3) 0.000(2) -0.010(3) -0.012(2)
C23 0.024(2) 0.023(2) 0.0170(18) -0.0047(14) 0.0019(15) -0.0026(15)
O1 0.0192(15) 0.0380(16) 0.0347(15) -0.0055(12) 0.0086(11) 0.0011(11)
Fe2 0.0187(3) 0.0214(3) 0.0109(2) -0.00062(19) 0.00070(19) -0.0037(2)
P3 0.0194(5) 0.0228(5) 0.0142(4) -0.0028(4) 0.0019(4) -0.0020(4)
P4 0.0176(5) 0.0275(5) 0.0122(4) 0.0006(4) 0.0001(3) -0.0056(4)
N3 0.0131(14) 0.0206(15) 0.0102(13) -0.0010(11) 0.0011(11) -0.0012(11)
N4 0.0176(15) 0.0128(14) 0.0159(14) 0.0012(11) 0.0003(11) -0.0018(11)
C24 0.019(2) 0.038(2) 0.0246(19) -0.0106(16) 0.0063(15) -0.0092(16)
C25 0.0190(19) 0.0217(19) 0.0138(17) 0.0018(14) -0.0010(14) -0.0016(14)
C26 0.0147(18) 0.0190(18) 0.0187(18) 0.0016(14) 0.0023(14) -0.0028(13)
C27 0.0192(18) 0.0187(18) 0.0118(16) 0.0023(13) 0.0028(13) 0.0002(14)
C28 0.0179(18) 0.0172(18) 0.0110(16) 0.0039(13) -0.0034(13) -0.0005(13)
C29 0.0211(19) 0.033(2) 0.0122(17) -0.0013(15) -0.0021(14) -0.0031(15)
C30 0.025(2) 0.041(2) 0.0152(18) -0.0033(16) 0.0056(15) -0.0051(17)
C31 0.030(2) 0.064(3) 0.024(2) 0.0008(19) 0.0101(17) -0.019(2)
C32 0.035(2) 0.044(2) 0.0133(18) 0.0042(16) 0.0026(16) -0.0037(18)
C33 0.026(2) 0.065(3) 0.029(2) -0.023(2) 0.0020(17) -0.001(2)
C34 0.023(2) 0.038(2) 0.051(3) 0.007(2) 0.0080(18) 0.0089(18)
C35 0.029(2) 0.047(3) 0.038(2) 0.005(2) 0.0066(18) 0.0123(19)
C36 0.041(3) 0.029(3) 0.125(5) 0.007(3) 0.016(3) 0.009(2)
C37 0.026(2) 0.104(4) 0.038(2) 0.035(3) 0.0035(19) 0.014(2)
C38 0.0168(19) 0.035(2) 0.0205(19) 0.0003(16) -0.0018(14) -0.0089(15)
C39 0.026(2) 0.043(2) 0.024(2) 0.0008(17) 0.0043(16) -0.0130(18)
C40 0.027(2) 0.040(2) 0.028(2) 0.0063(17) 0.0005(16) -0.0156(17)
C41 0.023(2) 0.043(2) 0.027(2) 0.0003(17) -0.0021(16) -0.0121(17)
C42 0.023(2) 0.027(2) 0.0207(19) 0.0023(15) 0.0008(15) -0.0004(15)
C43 0.033(2) 0.028(2) 0.030(2) 0.0058(17) -0.0007(17) -0.0047(17)
C44 0.029(2) 0.037(2) 0.030(2) -0.0001(17) 0.0017(17) 0.0043(17)
C45 0.028(2) 0.034(2) 0.0201(19) 0.0041(16) -0.0052(15) -0.0020(16)
C46 0.0202(19) 0.028(2) 0.0203(19) 0.0050(16) 0.0042(15) -0.0053(15)
O2 0.0420(17) 0.0366(16) 0.0180(13) -0.0048(11) -0.0048(12) -0.0142(13)
Fe3 0.0219(3) 0.0149(3) 0.0199(3) 0.0002(2) 0.0065(2) 0.0003(2)
P5 0.0357(6) 0.0181(5) 0.0225(5) -0.0038(4) 0.0071(4) -0.0054(4)
P6 0.0204(5) 0.0193(5) 0.0183(5) 0.0019(4) 0.0016(4) 0.0015(4)
N5 0.0227(16) 0.0174(15) 0.0160(15) 0.0006(12) 0.0037(12) -0.0017(12)
N6 0.0245(17) 0.0227(16) 0.0106(14) -0.0010(12) 0.0027(12) -0.0026(12)
C47 0.078(3) 0.027(2) 0.023(2) -0.0083(17) -0.002(2) -0.006(2)
C48 0.040(2) 0.028(2) 0.0179(19) -0.0021(16) 0.0030(16) -0.0097(17)
C49 0.038(2) 0.025(2) 0.0135(18) -0.0012(15) 0.0035(15) -0.0012(16)
C50 0.0162(18) 0.0191(18) 0.0153(17) -0.0037(14) -0.0005(13) -0.0008(13)
C51 0.0144(17) 0.0193(18) 0.0152(17) -0.0025(14) 0.0023(13) -0.0001(13)
C52 0.032(2) 0.020(2) 0.0241(19) 0.0030(15) -0.0020(16) -0.0020(15)
C53 0.055(3) 0.043(3) 0.051(3) -0.027(2) 0.020(2) -0.002(2)
C54 0.054(3) 0.076(4) 0.073(4) -0.025(3) 0.019(3) 0.020(3)
C55 0.093(4) 0.034(3) 0.069(3) -0.007(2) 0.002(3) 0.012(3)
C56 0.092(4) 0.032(3) 0.039(3) -0.013(2) 0.027(2) 0.007(2)
C57 0.043(3) 0.057(3) 0.035(2) -0.020(2) 0.008(2) -0.022(2)
C58 0.079(4) 0.083(4) 0.043(3) -0.003(3) 0.010(3) -0.050(3)
C59 0.064(3) 0.054(3) 0.042(3) -0.017(2) -0.007(2) -0.020(2)
C60 0.044(3) 0.076(4) 0.063(3) -0.028(3) -0.009(2) -0.006(3)
C61 0.021(2) 0.034(2) 0.028(2) -0.0010(17) 0.0057(16) 0.0013(16)
C62 0.030(2) 0.034(3) 0.067(3) 0.001(2) 0.004(2) 0.0054(18)
C63 0.029(2) 0.038(3) 0.044(2) 0.0001(19) 0.0031(19) -0.0019(18)
C64 0.029(2) 0.057(3) 0.036(2) 0.000(2) 0.0089(18) -0.002(2)
C65 0.030(2) 0.025(2) 0.0189(18) 0.0022(15) 0.0007(15) -0.0004(15)
C66 0.047(3) 0.055(3) 0.020(2) -0.0021(19) 0.0023(18) -0.008(2)
C67 0.066(3) 0.042(3) 0.030(2) 0.013(2) -0.001(2) 0.008(2)
C68 0.051(3) 0.053(3) 0.020(2) -0.0009(19) 0.0035(19) -0.015(2)
C69 0.028(2) 0.025(2) 0.025(2) -0.0024(16) 0.0100(16) -0.0015(16)
O3 0.0432(17) 0.0231(15) 0.0412(16) 0.0111(13) 0.0105(13) 0.0061(12)

loop_
_atom_type_symbol
_atom_type_description
_atom_type_scat_dispersion_real
_atom_type_scat_dispersion_imag
_atom_type_scat_source
C C 0.0033 0.0016 'International Tables Vol C Tables 4.2.6.8 and 6.1.1.4'
H H 0.0000 0.0000 'International Tables Vol C Tables 4.2.6.8 and 6.1.1.4'
N N 0.0061 0.0033 'International Tables Vol C Tables 4.2.6.8 and 6.1.1.4'
O O 0.0106 0.0060 'International Tables Vol C Tables 4.2.6.8 and 6.1.1.4'
P P 0.1023 0.0942 'International Tables Vol C Tables 4.2.6.8 and 6.1.1.4'
Fe Fe 0.3463 0.8444 'International Tables Vol C Tables 4.2.6.8 and 6.1.1.4'

loop_
_geom_angle_atom_site_label_1
_geom_angle_atom_site_label_2
_geom_angle_atom_site_label_3
_geom_angle
_geom_angle_site_symmetry_1
_geom_angle_site_symmetry_3
C23 Fe1 N1 166.77(13) . .
C23 Fe1 N4 98.86(13) . .
N1 Fe1 N4 94.20(10) . .
C23 Fe1 P1 94.23(12) . .
N1 Fe1 P1 81.66(8) . .
N4 Fe1 P1 98.74(7) . .
C23 Fe1 P2 94.73(12) . .
N1 Fe1 P2 84.29(8) . .
N4 Fe1 P2 103.11(8) . .
P1 Fe1 P2 154.76(4) . .
C23 Fe1 H1FE 86.8 . .
N1 Fe1 H1FE 80.1 . .
N4 Fe1 H1FE 174.2 . .
P1 Fe1 H1FE 79.9 . .
P2 Fe1 H1FE 77.1 . .
C1 P1 C11 104.54(16) . .
C1 P1 C7 105.24(16) . .
C11 P1 C7 108.56(16) . .
C1 P1 Fe1 100.33(11) . .
C11 P1 Fe1 122.80(11) . .
C7 P1 Fe1 113.18(12) . .
C6 P2 C15 103.26(18) . .
C6 P2 C19 104.19(18) . .
C15 P2 C19 108.58(19) . .
C6 P2 Fe1 99.66(12) . .
C15 P2 Fe1 121.20(12) . .
C19 P2 Fe1 116.94(13) . .
C2 N1 C5 116.8(3) . .
C2 N1 Fe1 122.9(2) . .
C5 N1 Fe1 119.0(2) . .
C4 N2 C3 114.9(3) . .
C4 N2 Fe3 119.4(2) . 5_667
C3 N2 Fe3 125.7(2) . 5_667
C2 C1 P1 109.2(2) . .
C2 C1 H1A 109.8 . .
P1 C1 H1A 109.8 . .
C2 C1 H1B 109.8 . .
P1 C1 H1B 109.8 . .
H1A C1 H1B 108.3 . .
N1 C2 C3 121.1(3) . .
N1 C2 C1 116.0(3) . .
C3 C2 C1 122.9(3) . .
N2 C3 C2 122.8(3) . .
N2 C3 H3 118.6 . .
C2 C3 H3 118.6 . .
N2 C4 C5 124.6(3) . .
N2 C4 H4 117.7 . .
C5 C4 H4 117.7 . .
N1 C5 C6 119.5(3) . .
N1 C5 C4 119.0(3) . .
C6 C5 C4 121.4(3) . .
C5 C6 P2 115.5(3) . .
C5 C6 H6 122.3 . .
P2 C6 H6 122.3 . .
C8 C7 C9 110.1(3) . .
C8 C7 C10 106.3(3) . .
C9 C7 C10 108.3(3) . .
C8 C7 P1 114.0(3) . .
C9 C7 P1 110.5(2) . .
C10 C7 P1 107.3(2) . .
C7 C8 H8A 109.5 . .
C7 C8 H8B 109.5 . .
H8A C8 H8B 109.5 . .
C7 C8 H8C 109.5 . .
H8A C8 H8C 109.5 . .
H8B C8 H8C 109.5 . .
C7 C9 H9A 109.5 . .
C7 C9 H9B 109.5 . .
H9A C9 H9B 109.5 . .
C7 C9 H9C 109.5 . .
H9A C9 H9C 109.5 . .
H9B C9 H9C 109.5 . .
C7 C10 H10A 109.5 . .
C7 C10 H10B 109.5 . .
H10A C10 H10B 109.5 . .
C7 C10 H10C 109.5 . .
H10A C10 H10C 109.5 . .
H10B C10 H10C 109.5 . .
C12 C11 C13 106.8(3) . .
C12 C11 C14 107.2(3) . .
C13 C11 C14 108.6(3) . .
C12 C11 P1 108.0(2) . .
C13 C11 P1 114.4(2) . .
C14 C11 P1 111.5(2) . .
C11 C12 H12A 109.5 . .
C11 C12 H12B 109.5 . .
H12A C12 H12B 109.5 . .
C11 C12 H12C 109.5 . .
H12A C12 H12C 109.5 . .
H12B C12 H12C 109.5 . .
C11 C13 H13A 109.5 . .
C11 C13 H13B 109.5 . .
H13A C13 H13B 109.5 . .
C11 C13 H13C 109.5 . .
H13A C13 H13C 109.5 . .
H13B C13 H13C 109.5 . .
C11 C14 H14A 109.5 . .
C11 C14 H14B 109.5 . .
H14A C14 H14B 109.5 . .
C11 C14 H14C 109.5 . .
H14A C14 H14C 109.5 . .
H14B C14 H14C 109.5 . .
C18 C15 C16 110.3(3) . .
C18 C15 C17 104.9(4) . .
C16 C15 C17 109.6(4) . .
C18 C15 P2 115.9(3) . .
C16 C15 P2 110.8(3) . .
C17 C15 P2 104.9(3) . .
C15 C16 H16A 109.5 . .
C15 C16 H16B 109.5 . .
H16A C16 H16B 109.5 . .
C15 C16 H16C 109.5 . .
H16A C16 H16C 109.5 . .
H16B C16 H16C 109.5 . .
C15 C17 H17A 109.5 . .
C15 C17 H17B 109.5 . .
H17A C17 H17B 109.5 . .
C15 C17 H17C 109.5 . .
H17A C17 H17C 109.5 . .
H17B C17 H17C 109.5 . .
C15 C18 H18A 109.5 . .
C15 C18 H18B 109.5 . .
H18A C18 H18B 109.5 . .
C15 C18 H18C 109.5 . .
H18A C18 H18C 109.5 . .
H18B C18 H18C 109.5 . .
C22 C19 C20 107.2(4) . .
C22 C19 C21 106.4(4) . .
C20 C19 C21 108.2(4) . .
C22 C19 P2 111.7(3) . .
C20 C19 P2 112.7(3) . .
C21 C19 P2 110.4(3) . .
C19 C20 H20A 109.5 . .
C19 C20 H20B 109.5 . .
H20A C20 H20B 109.5 . .
C19 C20 H20C 109.5 . .
H20A C20 H20C 109.5 . .
H20B C20 H20C 109.5 . .
C19 C21 H21A 109.5 . .
C19 C21 H21B 109.5 . .
H21A C21 H21B 109.5 . .
C19 C21 H21C 109.5 . .
H21A C21 H21C 109.5 . .
H21B C21 H21C 109.5 . .
C19 C22 H22A 109.5 . .
C19 C22 H22B 109.5 . .
H22A C22 H22B 109.5 . .
C19 C22 H22C 109.5 . .
H22A C22 H22C 109.5 . .
H22B C22 H22C 109.5 . .
O1 C23 Fe1 173.6(3) . .
C46 Fe2 N3 168.31(14) . .
C46 Fe2 N6 97.52(14) . .
N3 Fe2 N6 93.90(10) . .
C46 Fe2 P4 94.35(12) . .
N3 Fe2 P4 81.25(8) . .
N6 Fe2 P4 99.51(8) . .
C46 Fe2 P3 95.48(11) . .
N3 Fe2 P3 84.55(8) . .
N6 Fe2 P3 101.93(8) . .
P4 Fe2 P3 154.98(4) . .
C46 Fe2 H2FE 88.1 . .
N3 Fe2 H2FE 80.4 . .
N6 Fe2 H2FE 174.0 . .
P4 Fe2 H2FE 78.2 . .
P3 Fe2 H2FE 79.2 . .
C24 P3 C34 103.42(18) . .
C24 P3 C30 105.64(17) . .
C34 P3 C30 107.33(17) . .
C24 P3 Fe2 98.62(12) . .
C34 P3 Fe2 121.84(13) . .
C30 P3 Fe2 117.27(12) . .
C29 P4 C38 103.38(15) . .
C29 P4 C42 105.67(16) . .
C38 P4 C42 108.38(16) . .
C29 P4 Fe2 100.39(12) . .
C38 P4 Fe2 123.52(12) . .
C42 P4 Fe2 113.18(11) . .
C28 N3 C25 116.2(3) . .
C28 N3 Fe2 123.5(2) . .
C25 N3 Fe2 119.1(2) . .
C26 N4 C27 115.1(3) . .
C26 N4 Fe1 120.0(2) . .
C27 N4 Fe1 124.9(2) . .
C25 C24 P3 115.8(3) . .
C25 C24 H24 122.1 . .
P3 C24 H24 122.1 . .
N3 C25 C24 118.9(3) . .
N3 C25 C26 118.9(3) . .
C24 C25 C26 122.2(3) . .
N4 C26 C25 124.5(3) . .
N4 C26 H26 117.7 . .
C25 C26 H26 117.7 . .
N4 C27 C28 122.5(3) . .
N4 C27 H27 118.8 . .
C28 C27 H27 118.8 . .
N3 C28 C27 122.0(3) . .
N3 C28 C29 115.6(3) . .
C27 C28 C29 122.4(3) . .
C28 C29 P4 108.2(2) . .
C28 C29 H29A 110.0 . .
P4 C29 H29A 110.0 . .
C28 C29 H29B 110.0 . .
P4 C29 H29B 110.0 . .
H29A C29 H29B 108.4 . .
C32 C30 C31 107.2(3) . .
C32 C30 C33 108.0(3) . .
C31 C30 C33 109.3(3) . .
C32 C30 P3 109.5(2) . .
C31 C30 P3 111.8(2) . .
C33 C30 P3 110.8(3) . .
C30 C31 H31A 109.5 . .
C30 C31 H31B 109.5 . .
H31A C31 H31B 109.5 . .
C30 C31 H31C 109.5 . .
H31A C31 H31C 109.5 . .
H31B C31 H31C 109.5 . .
C30 C32 H32A 109.5 . .
C30 C32 H32B 109.5 . .
H32A C32 H32B 109.5 . .
C30 C32 H32C 109.5 . .
H32A C32 H32C 109.5 . .
H32B C32 H32C 109.5 . .
C30 C33 H33A 109.5 . .
C30 C33 H33B 109.5 . .
H33A C33 H33B 109.5 . .
C30 C33 H33C 109.5 . .
H33A C33 H33C 109.5 . .
H33B C33 H33C 109.5 . .
C35 C34 C36 109.5(3) . .
C35 C34 C37 105.6(3) . .
C36 C34 C37 109.6(4) . .
C35 C34 P3 116.0(3) . .
C36 C34 P3 110.6(3) . .
C37 C34 P3 105.3(3) . .
C34 C35 H35A 109.5 . .
C34 C35 H35B 109.5 . .
H35A C35 H35B 109.5 . .
C34 C35 H35C 109.5 . .
H35A C35 H35C 109.5 . .
H35B C35 H35C 109.5 . .
C34 C36 H36A 109.5 . .
C34 C36 H36B 109.5 . .
H36A C36 H36B 109.5 . .
C34 C36 H36C 109.5 . .
H36A C36 H36C 109.5 . .
H36B C36 H36C 109.5 . .
C34 C37 H37A 109.5 . .
C34 C37 H37B 109.5 . .
H37A C37 H37B 109.5 . .
C34 C37 H37C 109.5 . .
H37A C37 H37C 109.5 . .
H37B C37 H37C 109.5 . .
C39 C38 C41 110.4(3) . .
C39 C38 C40 107.2(3) . .
C41 C38 C40 106.8(3) . .
C39 C38 P4 113.5(2) . .
C41 C38 P4 111.2(2) . .
C40 C38 P4 107.4(2) . .
C38 C39 H39A 109.5 . .
C38 C39 H39B 109.5 . .
H39A C39 H39B 109.5 . .
C38 C39 H39C 109.5 . .
H39A C39 H39C 109.5 . .
H39B C39 H39C 109.5 . .
C38 C40 H40A 109.5 . .
C38 C40 H40B 109.5 . .
H40A C40 H40B 109.5 . .
C38 C40 H40C 109.5 . .
H40A C40 H40C 109.5 . .
H40B C40 H40C 109.5 . .
C38 C41 H41A 109.5 . .
C38 C41 H41B 109.5 . .
H41A C41 H41B 109.5 . .
C38 C41 H41C 109.5 . .
H41A C41 H41C 109.5 . .
H41B C41 H41C 109.5 . .
C43 C42 C45 108.1(3) . .
C43 C42 C44 106.7(3) . .
C45 C42 C44 109.3(3) . .
C43 C42 P4 108.0(2) . .
C45 C42 P4 109.7(2) . .
C44 C42 P4 114.7(2) . .
C42 C43 H43A 109.5 . .
C42 C43 H43B 109.5 . .
H43A C43 H43B 109.5 . .
C42 C43 H43C 109.5 . .
H43A C43 H43C 109.5 . .
H43B C43 H43C 109.5 . .
C42 C44 H44A 109.5 . .
C42 C44 H44B 109.5 . .
H44A C44 H44B 109.5 . .
C42 C44 H44C 109.5 . .
H44A C44 H44C 109.5 . .
H44B C44 H44C 109.5 . .
C42 C45 H45A 109.5 . .
C42 C45 H45B 109.5 . .
H45A C45 H45B 109.5 . .
C42 C45 H45C 109.5 . .
H45A C45 H45C 109.5 . .
H45B C45 H45C 109.5 . .
O2 C46 Fe2 175.5(3) . .
C69 Fe3 N5 169.07(14) . .
C69 Fe3 N2 99.26(14) . 5_667
N5 Fe3 N2 91.65(11) . 5_667
C69 Fe3 P6 95.86(13) . .
N5 Fe3 P6 82.00(8) . .
N2 Fe3 P6 97.62(8) 5_667 .
C69 Fe3 P5 93.47(12) . .
N5 Fe3 P5 84.59(8) . .
N2 Fe3 P5 103.01(8) 5_667 .
P6 Fe3 P5 155.66(4) . .
C69 Fe3 H3FE 87.5(12) . .
N5 Fe3 H3FE 81.6(12) . .
N2 Fe3 H3FE 171.8(13) 5_667 .
P6 Fe3 H3FE 77.0(12) . .
P5 Fe3 H3FE 81.0(12) . .
C47 P5 C57 106.8(2) . .
C47 P5 C53 103.9(2) . .
C57 P5 C53 106.8(2) . .
C47 P5 Fe3 99.51(13) . .
C57 P5 Fe3 120.57(13) . .
C53 P5 Fe3 117.07(15) . .
C52 P6 C61 105.40(17) . .
C52 P6 C65 103.33(16) . .
C61 P6 C65 107.99(16) . .
C52 P6 Fe3 100.06(11) . .
C61 P6 Fe3 114.47(12) . .
C65 P6 Fe3 123.11(12) . .
C51 N5 C48 116.7(3) . .
C51 N5 Fe3 123.9(2) . .
C48 N5 Fe3 118.8(2) . .
C49 N6 C50 115.3(3) . .
C49 N6 Fe2 119.0(2) . .
C50 N6 Fe2 125.6(2) . .
C48 C47 P5 116.4(3) . .
C48 C47 H47 121.8 . .
P5 C47 H47 121.8 . .
C47 C48 N5 120.1(3) . .
C47 C48 C49 121.6(3) . .
N5 C48 C49 118.2(3) . .
N6 C49 C48 124.9(3) . .
N6 C49 H49 117.5 . .
C48 C49 H49 117.5 . .
N6 C50 C51 121.9(3) . .
N6 C50 H50 119.1 . .
C51 C50 H50 119.1 . .
N5 C51 C50 122.7(3) . .
N5 C51 C52 115.8(3) . .
C50 C51 C52 121.5(3) . .
C51 C52 P6 108.8(2) . .
C51 C52 H52A 109.9 . .
P6 C52 H52A 109.9 . .
C51 C52 H52B 109.9 . .
P6 C52 H52B 109.9 . .
H52A C52 H52B 108.3 . .
C54 C53 C55 105.6(4) . .
C54 C53 C56 110.7(4) . .
C55 C53 C56 108.5(4) . .
C54 C53 P5 111.3(3) . .
C55 C53 P5 110.6(3) . .
C56 C53 P5 110.1(3) . .
C53 C54 H54A 109.5 . .
C53 C54 H54B 109.5 . .
H54A C54 H54B 109.5 . .
C53 C54 H54C 109.5 . .
H54A C54 H54C 109.5 . .
H54B C54 H54C 109.5 . .
C53 C55 H55A 109.5 . .
C53 C55 H55B 109.5 . .
H55A C55 H55B 109.5 . .
C53 C55 H55C 109.5 . .
H55A C55 H55C 109.5 . .
H55B C55 H55C 109.5 . .
C53 C56 H56A 109.5 . .
C53 C56 H56B 109.5 . .
H56A C56 H56B 109.5 . .
C53 C56 H56C 109.5 . .
H56A C56 H56C 109.5 . .
H56B C56 H56C 109.5 . .
C58 C57 C59 110.8(4) . .
C58 C57 C60 106.7(4) . .
C59 C57 C60 104.2(4) . .
C58 C57 P5 112.4(3) . .
C59 C57 P5 117.2(3) . .
C60 C57 P5 104.5(3) . .
C57 C58 H58A 109.5 . .
C57 C58 H58B 109.5 . .
H58A C58 H58B 109.5 . .
C57 C58 H58C 109.5 . .
H58A C58 H58C 109.5 . .
H58B C58 H58C 109.5 . .
C57 C59 H59A 109.5 . .
C57 C59 H59B 109.5 . .
H59A C59 H59B 109.5 . .
C57 C59 H59C 109.5 . .
H59A C59 H59C 109.5 . .
H59B C59 H59C 109.5 . .
C57 C60 H60A 109.5 . .
C57 C60 H60B 109.5 . .
H60A C60 H60B 109.5 . .
C57 C60 H60C 109.5 . .
H60A C60 H60C 109.5 . .
H60B C60 H60C 109.5 . .
C62 C61 C63 110.1(3) . .
C62 C61 C64 108.9(3) . .
C63 C61 C64 104.9(3) . .
C62 C61 P6 110.7(3) . .
C63 C61 P6 116.1(3) . .
C64 C61 P6 105.7(2) . .
C61 C62 H62A 109.5 . .
C61 C62 H62B 109.5 . .
H62A C62 H62B 109.5 . .
C61 C62 H62C 109.5 . .
H62A C62 H62C 109.5 . .
H62B C62 H62C 109.5 . .
C61 C63 H63A 109.5 . .
C61 C63 H63B 109.5 . .
H63A C63 H63B 109.5 . .
C61 C63 H63C 109.5 . .
H63A C63 H63C 109.5 . .
H63B C63 H63C 109.5 . .
C61 C64 H64A 109.5 . .
C61 C64 H64B 109.5 . .
H64A C64 H64B 109.5 . .
C61 C64 H64C 109.5 . .
H64A C64 H64C 109.5 . .
H64B C64 H64C 109.5 . .
C66 C65 C68 107.6(3) . .
C66 C65 C67 107.2(3) . .
C68 C65 C67 107.9(3) . .
C66 C65 P6 109.5(2) . .
C68 C65 P6 113.7(2) . .
C67 C65 P6 110.6(3) . .
C65 C66 H66A 109.5 . .
C65 C66 H66B 109.5 . .
H66A C66 H66B 109.5 . .
C65 C66 H66C 109.5 . .
H66A C66 H66C 109.5 . .
H66B C66 H66C 109.5 . .
C65 C67 H67A 109.5 . .
C65 C67 H67B 109.5 . .
H67A C67 H67B 109.5 . .
C65 C67 H67C 109.5 . .
H67A C67 H67C 109.5 . .
H67B C67 H67C 109.5 . .
C65 C68 H68A 109.5 . .
C65 C68 H68B 109.5 . .
H68A C68 H68B 109.5 . .
C65 C68 H68C 109.5 . .
H68A C68 H68C 109.5 . .
H68B C68 H68C 109.5 . .
O3 C69 Fe3 174.0(3) . .

loop_
_geom_bond_atom_site_label_1
_geom_bond_atom_site_label_2
_geom_bond_distance
_geom_bond_site_symmetry_2
Fe1 C23 1.726(4) .
Fe1 N1 2.024(3) .
Fe1 N4 2.080(3) .
Fe1 P1 2.2317(10) .
Fe1 P2 2.2606(10) .
Fe1 H1FE 1.5983 .
P1 C1 1.835(3) .
P1 C11 1.895(3) .
P1 C7 1.907(3) .
P2 C6 1.776(3) .
P2 C15 1.897(4) .
P2 C19 1.910(4) .
N1 C2 1.366(4) .
N1 C5 1.380(4) .
N2 C4 1.329(4) .
N2 C3 1.378(4) .
N2 Fe3 2.083(3) 5_667
C1 C2 1.470(4) .
C1 H1A 0.9900 .
C1 H1B 0.9900 .
C2 C3 1.388(4) .
C3 H3 0.9500 .
C4 C5 1.414(4) .
C4 H4 0.9500 .
C5 C6 1.397(5) .
C6 H6 0.9500 .
C7 C8 1.528(5) .
C7 C9 1.527(5) .
C7 C10 1.545(5) .
C8 H8A 0.9800 .
C8 H8B 0.9800 .
C8 H8C 0.9800 .
C9 H9A 0.9800 .
C9 H9B 0.9800 .
C9 H9C 0.9800 .
C10 H10A 0.9800 .
C10 H10B 0.9800 .
C10 H10C 0.9800 .
C11 C12 1.522(5) .
C11 C13 1.529(5) .
C11 C14 1.536(5) .
C12 H12A 0.9800 .
C12 H12B 0.9800 .
C12 H12C 0.9800 .
C13 H13A 0.9800 .
C13 H13B 0.9800 .
C13 H13C 0.9800 .
C14 H14A 0.9800 .
C14 H14B 0.9800 .
C14 H14C 0.9800 .
C15 C18 1.519(5) .
C15 C16 1.520(6) .
C15 C17 1.543(6) .
C16 H16A 0.9800 .
C16 H16B 0.9800 .
C16 H16C 0.9800 .
C17 H17A 0.9800 .
C17 H17B 0.9800 .
C17 H17C 0.9800 .
C18 H18A 0.9800 .
C18 H18B 0.9800 .
C18 H18C 0.9800 .
C19 C22 1.514(6) .
C19 C20 1.521(5) .
C19 C21 1.555(6) .
C20 H20A 0.9800 .
C20 H20B 0.9800 .
C20 H20C 0.9800 .
C21 H21A 0.9800 .
C21 H21B 0.9800 .
C21 H21C 0.9800 .
C22 H22A 0.9800 .
C22 H22B 0.9800 .
C22 H22C 0.9800 .
C23 O1 1.165(4) .
Fe2 C46 1.729(4) .
Fe2 N3 2.013(3) .
Fe2 N6 2.064(3) .
Fe2 P4 2.2337(10) .
Fe2 P3 2.2629(10) .
Fe2 H2FE 1.5757 .
P3 C24 1.778(4) .
P3 C34 1.899(4) .
P3 C30 1.908(3) .
P4 C29 1.837(3) .
P4 C38 1.896(3) .
P4 C42 1.898(4) .
N3 C28 1.368(4) .
N3 C25 1.378(4) .
N4 C26 1.328(4) .
N4 C27 1.372(4) .
C24 C25 1.399(4) .
C24 H24 0.9500 .
C25 C26 1.423(4) .
C26 H26 0.9500 .
C27 C28 1.381(4) .
C27 H27 0.9500 .
C28 C29 1.484(4) .
C29 H29A 0.9900 .
C29 H29B 0.9900 .
C30 C32 1.518(5) .
C30 C31 1.539(5) .
C30 C33 1.544(5) .
C31 H31A 0.9800 .
C31 H31B 0.9800 .
C31 H31C 0.9800 .
C32 H32A 0.9800 .
C32 H32B 0.9800 .
C32 H32C 0.9800 .
C33 H33A 0.9800 .
C33 H33B 0.9800 .
C33 H33C 0.9800 .
C34 C35 1.538(5) .
C34 C36 1.535(6) .
C34 C37 1.544(6) .
C35 H35A 0.9800 .
C35 H35B 0.9800 .
C35 H35C 0.9800 .
C36 H36A 0.9800 .
C36 H36B 0.9800 .
C36 H36C 0.9800 .
C37 H37A 0.9800 .
C37 H37B 0.9800 .
C37 H37C 0.9800 .
C38 C39 1.527(5) .
C38 C41 1.534(5) .
C38 C40 1.542(5) .
C39 H39A 0.9800 .
C39 H39B 0.9800 .
C39 H39C 0.9800 .
C40 H40A 0.9800 .
C40 H40B 0.9800 .
C40 H40C 0.9800 .
C41 H41A 0.9800 .
C41 H41B 0.9800 .
C41 H41C 0.9800 .
C42 C43 1.537(5) .
C42 C45 1.538(5) .
C42 C44 1.539(5) .
C43 H43A 0.9800 .
C43 H43B 0.9800 .
C43 H43C 0.9800 .
C44 H44A 0.9800 .
C44 H44B 0.9800 .
C44 H44C 0.9800 .
C45 H45A 0.9800 .
C45 H45B 0.9800 .
C45 H45C 0.9800 .
C46 O2 1.167(4) .
Fe3 C69 1.720(4) .
Fe3 N5 2.005(3) .
Fe3 N2 2.083(3) 5_667
Fe3 P6 2.2432(10) .
Fe3 P5 2.2723(10) .
Fe3 H3FE 1.51(3) .
P5 C47 1.760(4) .
P5 C57 1.881(4) .
P5 C53 1.927(4) .
P6 C52 1.839(3) .
P6 C61 1.894(4) .
P6 C65 1.899(3) .
N5 C51 1.353(4) .
N5 C48 1.387(4) .
N6 C49 1.329(4) .
N6 C50 1.370(4) .
C47 C48 1.379(5) .
C47 H47 0.9500 .
C48 C49 1.423(5) .
C49 H49 0.9500 .
C50 C51 1.388(4) .
C50 H50 0.9500 .
C51 C52 1.496(4) .
C52 H52A 0.9900 .
C52 H52B 0.9900 .
C53 C54 1.486(7) .
C53 C55 1.555(6) .
C53 C56 1.565(6) .
C54 H54A 0.9800 .
C54 H54B 0.9800 .
C54 H54C 0.9800 .
C55 H55A 0.9800 .
C55 H55B 0.9800 .
C55 H55C 0.9800 .
C56 H56A 0.9800 .
C56 H56B 0.9800 .
C56 H56C 0.9800 .
C57 C58 1.486(6) .
C57 C59 1.510(5) .
C57 C60 1.569(6) .
C58 H58A 0.9800 .
C58 H58B 0.9800 .
C58 H58C 0.9800 .
C59 H59A 0.9800 .
C59 H59B 0.9800 .
C59 H59C 0.9800 .
C60 H60A 0.9800 .
C60 H60B 0.9800 .
C60 H60C 0.9800 .
C61 C62 1.519(5) .
C61 C63 1.534(5) .
C61 C64 1.566(5) .
C62 H62A 0.9800 .
C62 H62B 0.9800 .
C62 H62C 0.9800 .
C63 H63A 0.9800 .
C63 H63B 0.9800 .
C63 H63C 0.9800 .
C64 H64A 0.9800 .
C64 H64B 0.9800 .
C64 H64C 0.9800 .
C65 C66 1.513(5) .
C65 C68 1.543(5) .
C65 C67 1.547(5) .
C66 H66A 0.9800 .
C66 H66B 0.9800 .
C66 H66C 0.9800 .
C67 H67A 0.9800 .
C67 H67B 0.9800 .
C67 H67C 0.9800 .
C68 H68A 0.9800 .
C68 H68B 0.9800 .
C68 H68C 0.9800 .
C69 O3 1.175(4) .

loop_
_geom_torsion_atom_site_label_1
_geom_torsion_atom_site_label_2
_geom_torsion_atom_site_label_3
_geom_torsion_atom_site_label_4
_geom_torsion
_geom_torsion_site_symmetry_1
C23 Fe1 P1 C1 -169.05(16) .
N1 Fe1 P1 C1 23.60(14) .
N4 Fe1 P1 C1 -69.39(14) .
P2 Fe1 P1 C1 80.43(15) .
C23 Fe1 P1 C11 -54.14(18) .
N1 Fe1 P1 C11 138.51(15) .
N4 Fe1 P1 C11 45.51(16) .
P2 Fe1 P1 C11 -164.67(15) .
C23 Fe1 P1 C7 79.32(17) .
N1 Fe1 P1 C7 -88.03(14) .
N4 Fe1 P1 C7 178.97(14) .
P2 Fe1 P1 C7 -31.21(16) .
C23 Fe1 P2 C6 -155.74(17) .
N1 Fe1 P2 C6 11.02(15) .
N4 Fe1 P2 C6 104.01(15) .
P1 Fe1 P2 C6 -45.32(17) .
C23 Fe1 P2 C15 92.2(2) .
N1 Fe1 P2 C15 -101.02(18) .
N4 Fe1 P2 C15 -8.03(18) .
P1 Fe1 P2 C15 -157.36(18) .
C23 Fe1 P2 C19 -44.30(18) .
N1 Fe1 P2 C19 122.45(16) .
N4 Fe1 P2 C19 -144.56(16) .
P1 Fe1 P2 C19 66.12(18) .
C23 Fe1 N1 C2 -89.0(7) .
N4 Fe1 N1 C2 81.8(2) .
P1 Fe1 N1 C2 -16.4(2) .
P2 Fe1 N1 C2 -175.4(2) .
C23 Fe1 N1 C5 78.0(7) .
N4 Fe1 N1 C5 -111.1(2) .
P1 Fe1 N1 C5 150.6(2) .
P2 Fe1 N1 C5 -8.4(2) .
C11 P1 C1 C2 -160.0(2) .
C7 P1 C1 C2 85.7(3) .
Fe1 P1 C1 C2 -32.0(2) .
C5 N1 C2 C3 9.5(4) .
Fe1 N1 C2 C3 176.8(2) .
C5 N1 C2 C1 -169.3(3) .
Fe1 N1 C2 C1 -2.0(4) .
P1 C1 C2 N1 24.3(4) .
P1 C1 C2 C3 -154.5(3) .
C4 N2 C3 C2 -2.6(4) .
Fe3 N2 C3 C2 175.5(2) 5_667
N1 C2 C3 N2 -3.5(5) .
C1 C2 C3 N2 175.2(3) .
C3 N2 C4 C5 2.3(5) .
Fe3 N2 C4 C5 -175.9(2) 5_667
C2 N1 C5 C6 168.5(3) .
Fe1 N1 C5 C6 0.7(4) .
C2 N1 C5 C4 -9.6(4) .
Fe1 N1 C5 C4 -177.4(2) .
N2 C4 C5 N1 3.9(5) .
N2 C4 C5 C6 -174.2(3) .
N1 C5 C6 P2 10.6(4) .
C4 C5 C6 P2 -171.3(3) .
C15 P2 C6 C5 110.9(3) .
C19 P2 C6 C5 -135.7(3) .
Fe1 P2 C6 C5 -14.6(3) .
C1 P1 C7 C8 68.4(3) .
C11 P1 C7 C8 -43.1(3) .
Fe1 P1 C7 C8 177.0(2) .
C1 P1 C7 C9 -166.9(3) .
C11 P1 C7 C9 81.6(3) .
Fe1 P1 C7 C9 -58.4(3) .
C1 P1 C7 C10 -49.1(3) .
C11 P1 C7 C10 -160.5(2) .
Fe1 P1 C7 C10 59.5(3) .
C1 P1 C11 C12 79.1(3) .
C7 P1 C11 C12 -169.0(2) .
Fe1 P1 C11 C12 -33.7(3) .
C1 P1 C11 C13 -39.7(3) .
C7 P1 C11 C13 72.3(3) .
Fe1 P1 C11 C13 -152.5(2) .
C1 P1 C11 C14 -163.4(2) .
C7 P1 C11 C14 -51.4(3) .
Fe1 P1 C11 C14 83.8(3) .
C6 P2 C15 C18 63.6(4) .
C19 P2 C15 C18 -46.6(4) .
Fe1 P2 C15 C18 173.7(3) .
C6 P2 C15 C16 -169.8(4) .
C19 P2 C15 C16 80.1(4) .
Fe1 P2 C15 C16 -59.6(4) .
C6 P2 C15 C17 -51.6(3) .
C19 P2 C15 C17 -161.8(3) .
Fe1 P2 C15 C17 58.6(3) .
C6 P2 C19 C22 82.1(3) .
C15 P2 C19 C22 -168.4(3) .
Fe1 P2 C19 C22 -26.8(3) .
C6 P2 C19 C20 -38.7(4) .
C15 P2 C19 C20 70.8(4) .
Fe1 P2 C19 C20 -147.6(3) .
C6 P2 C19 C21 -159.8(3) .
C15 P2 C19 C21 -50.2(3) .
Fe1 P2 C19 C21 91.4(3) .
C46 Fe2 P3 C24 154.94(17) .
N3 Fe2 P3 C24 -13.31(14) .
N6 Fe2 P3 C24 -106.16(14) .
P4 Fe2 P3 C24 42.25(15) .
C46 Fe2 P3 C34 -93.3(2) .
N3 Fe2 P3 C34 98.43(17) .
N6 Fe2 P3 C34 5.58(18) .
P4 Fe2 P3 C34 153.99(17) .
C46 Fe2 P3 C30 42.30(18) .
N3 Fe2 P3 C30 -125.95(15) .
N6 Fe2 P3 C30 141.20(15) .
P4 Fe2 P3 C30 -70.39(16) .
C46 Fe2 P4 C29 165.60(16) .
N3 Fe2 P4 C29 -25.31(14) .
N6 Fe2 P4 C29 67.22(14) .
P3 Fe2 P4 C29 -81.47(14) .
C46 Fe2 P4 C38 51.79(17) .
N3 Fe2 P4 C38 -139.12(15) .
N6 Fe2 P4 C38 -46.59(15) .
P3 Fe2 P4 C38 164.72(14) .
C46 Fe2 P4 C42 -82.24(16) .
N3 Fe2 P4 C42 86.85(14) .
N6 Fe2 P4 C42 179.38(14) .
P3 Fe2 P4 C42 30.69(16) .
C46 Fe2 N3 C28 86.9(7) .
N6 Fe2 N3 C28 -80.7(2) .
P4 Fe2 N3 C28 18.3(2) .
P3 Fe2 N3 C28 177.6(2) .
C46 Fe2 N3 C25 -80.3(7) .
N6 Fe2 N3 C25 112.1(2) .
P4 Fe2 N3 C25 -148.9(2) .
P3 Fe2 N3 C25 10.5(2) .
C23 Fe1 N4 C26 -9.5(3) .
N1 Fe1 N4 C26 172.6(2) .
P1 Fe1 N4 C26 -105.2(2) .
P2 Fe1 N4 C26 87.5(2) .
C23 Fe1 N4 C27 169.6(3) .
N1 Fe1 N4 C27 -8.3(3) .
P1 Fe1 N4 C27 73.9(2) .
P2 Fe1 N4 C27 -93.4(2) .
C34 P3 C24 C25 -108.4(3) .
C30 P3 C24 C25 139.0(3) .
Fe2 P3 C24 C25 17.4(3) .
C28 N3 C25 C24 -169.5(3) .
Fe2 N3 C25 C24 -1.4(4) .
C28 N3 C25 C26 9.3(4) .
Fe2 N3 C25 C26 177.4(2) .
P3 C24 C25 N3 -12.5(4) .
P3 C24 C25 C26 168.9(3) .
C27 N4 C26 C25 -3.8(5) .
Fe1 N4 C26 C25 175.4(2) .
N3 C25 C26 N4 -2.5(5) .
C24 C25 C26 N4 176.2(3) .
C26 N4 C27 C28 3.1(4) .
Fe1 N4 C27 C28 -176.1(2) .
C25 N3 C28 C27 -10.2(4) .
Fe2 N3 C28 C27 -177.7(2) .
C25 N3 C28 C29 168.2(3) .
Fe2 N3 C28 C29 0.7(4) .
N4 C27 C28 N3 4.1(5) .
N4 C27 C28 C29 -174.2(3) .
N3 C28 C29 P4 -24.5(4) .
C27 C28 C29 P4 153.9(3) .
C38 P4 C29 C28 161.7(2) .
C42 P4 C29 C28 -84.5(3) .
Fe2 P4 C29 C28 33.4(2) .
C24 P3 C30 C32 -78.9(3) .
C34 P3 C30 C32 171.2(3) .
Fe2 P3 C30 C32 29.7(3) .
C24 P3 C30 C31 39.7(3) .
C34 P3 C30 C31 -70.1(3) .
Fe2 P3 C30 C31 148.4(2) .
C24 P3 C30 C33 162.0(3) .
C34 P3 C30 C33 52.2(3) .
Fe2 P3 C30 C33 -89.4(3) .
C24 P3 C34 C35 -67.8(3) .
C30 P3 C34 C35 43.6(3) .
Fe2 P3 C34 C35 -177.1(2) .
C24 P3 C34 C36 166.8(3) .
C30 P3 C34 C36 -81.8(3) .
Fe2 P3 C34 C36 57.5(3) .
C24 P3 C34 C37 48.5(3) .
C30 P3 C34 C37 159.9(3) .
Fe2 P3 C34 C37 -60.8(3) .
C29 P4 C38 C39 39.1(3) .
C42 P4 C38 C39 -72.7(3) .
Fe2 P4 C38 C39 151.4(2) .
C29 P4 C38 C41 164.2(3) .
C42 P4 C38 C41 52.4(3) .
Fe2 P4 C38 C41 -83.4(3) .
C29 P4 C38 C40 -79.3(3) .
C42 P4 C38 C40 168.9(2) .
Fe2 P4 C38 C40 33.1(3) .
C29 P4 C42 C43 48.9(3) .
C38 P4 C42 C43 159.2(2) .
Fe2 P4 C42 C43 -60.0(2) .
C29 P4 C42 C45 166.6(2) .
C38 P4 C42 C45 -83.1(3) .
Fe2 P4 C42 C45 57.7(3) .
C29 P4 C42 C44 -69.9(3) .
C38 P4 C42 C44 40.4(3) .
Fe2 P4 C42 C44 -178.8(2) .
C69 Fe3 P5 C47 -163.1(2) .
N5 Fe3 P5 C47 6.11(18) .
N2 Fe3 P5 C47 96.56(18) 5_667
P6 Fe3 P5 C47 -50.64(19) .
C69 Fe3 P5 C57 80.8(2) .
N5 Fe3 P5 C57 -110.0(2) .
N2 Fe3 P5 C57 -19.5(2) 5_667
P6 Fe3 P5 C57 -166.74(19) .
C69 Fe3 P5 C53 -52.0(2) .
N5 Fe3 P5 C53 117.21(18) .
N2 Fe3 P5 C53 -152.34(18) 5_667
P6 Fe3 P5 C53 60.5(2) .
C69 Fe3 P6 C52 -167.66(16) .
N5 Fe3 P6 C52 23.13(14) .
N2 Fe3 P6 C52 -67.47(14) 5_667
P5 Fe3 P6 C52 80.35(15) .
C69 Fe3 P6 C61 80.18(17) .
N5 Fe3 P6 C61 -89.02(15) .
N2 Fe3 P6 C61 -179.63(14) 5_667
P5 Fe3 P6 C61 -31.80(17) .
C69 Fe3 P6 C65 -54.39(18) .
N5 Fe3 P6 C65 136.40(16) .
N2 Fe3 P6 C65 45.80(16) 5_667
P5 Fe3 P6 C65 -166.38(15) .
C69 Fe3 N5 C51 -95.5(8) .
N2 Fe3 N5 C51 81.4(3) 5_667
P6 Fe3 N5 C51 -16.1(2) .
P5 Fe3 N5 C51 -175.7(3) .
C69 Fe3 N5 C48 75.4(8) .
N2 Fe3 N5 C48 -107.7(3) 5_667
P6 Fe3 N5 C48 154.8(3) .
P5 Fe3 N5 C48 -4.8(2) .
C46 Fe2 N6 C49 6.7(3) .
N3 Fe2 N6 C49 -175.8(3) .
P4 Fe2 N6 C49 102.4(2) .
P3 Fe2 N6 C49 -90.6(3) .
C46 Fe2 N6 C50 -171.5(3) .
N3 Fe2 N6 C50 6.0(3) .
P4 Fe2 N6 C50 -75.8(3) .
P3 Fe2 N6 C50 91.2(3) .
C57 P5 C47 C48 118.2(4) .
C53 P5 C47 C48 -129.0(4) .
Fe3 P5 C47 C48 -7.9(4) .
P5 C47 C48 N5 5.6(5) .
P5 C47 C48 C49 -176.9(3) .
C51 N5 C48 C47 172.3(4) .
Fe3 N5 C48 C47 0.7(5) .
C51 N5 C48 C49 -5.2(5) .
Fe3 N5 C48 C49 -176.8(3) .
C50 N6 C49 C48 1.9(5) .
Fe2 N6 C49 C48 -176.5(3) .
C47 C48 C49 N6 -176.5(4) .
N5 C48 C49 N6 1.0(6) .
C49 N6 C50 C51 -0.6(5) .
Fe2 N6 C50 C51 177.7(2) .
C48 N5 C51 C50 6.7(5) .
Fe3 N5 C51 C50 177.8(2) .
C48 N5 C51 C52 -173.0(3) .
Fe3 N5 C51 C52 -1.9(4) .
N6 C50 C51 N5 -4.0(5) .
N6 C50 C51 C52 175.8(3) .
N5 C51 C52 P6 23.7(4) .
C50 C51 C52 P6 -156.0(3) .
C61 P6 C52 C51 88.1(3) .
C65 P6 C52 C51 -158.7(2) .
Fe3 P6 C52 C51 -31.0(2) .
C47 P5 C53 C54 81.3(4) .
C57 P5 C53 C54 -166.0(4) .
Fe3 P5 C53 C54 -27.3(4) .
C47 P5 C53 C55 -161.7(3) .
C57 P5 C53 C55 -48.9(4) .
Fe3 P5 C53 C55 89.8(3) .
C47 P5 C53 C56 -41.8(4) .
C57 P5 C53 C56 70.9(4) .
Fe3 P5 C53 C56 -150.4(3) .
C47 P5 C57 C58 -165.1(3) .
C53 P5 C57 C58 84.1(4) .
Fe3 P5 C57 C58 -52.8(4) .
C47 P5 C57 C59 64.9(4) .
C53 P5 C57 C59 -45.9(4) .
Fe3 P5 C57 C59 177.1(3) .
C47 P5 C57 C60 -49.8(3) .
C53 P5 C57 C60 -160.5(3) .
Fe3 P5 C57 C60 62.5(3) .
C52 P6 C61 C62 -167.8(3) .
C65 P6 C61 C62 82.3(3) .
Fe3 P6 C61 C62 -58.9(3) .
C52 P6 C61 C63 65.8(3) .
C65 P6 C61 C63 -44.2(3) .
Fe3 P6 C61 C63 174.7(2) .
C52 P6 C61 C64 -50.1(3) .
C65 P6 C61 C64 -160.0(2) .
Fe3 P6 C61 C64 58.9(3) .
C52 P6 C65 C66 79.3(3) .
C61 P6 C65 C66 -169.3(3) .
Fe3 P6 C65 C66 -32.3(3) .
C52 P6 C65 C68 -41.1(3) .
C61 P6 C65 C68 70.2(3) .
Fe3 P6 C65 C68 -152.7(2) .
C52 P6 C65 C67 -162.8(3) .
C61 P6 C65 C67 -51.4(3) .
Fe3 P6 C65 C67 85.6(3) .

loop_
_platon_squeeze_void_nr
_platon_squeeze_void_average_x
_platon_squeeze_void_average_y
_platon_squeeze_void_average_z
_platon_squeeze_void_volume
_platon_squeeze_void_count_electrons
_platon_squeeze_void_content
1 -0.000 -0.000 -0.000 58 30 ' '
2 -0.004 0.227 0.673 5519 1499 ' '
3 -0.000 0.500 0.500 58 30 ' '
4 0.500 -0.000 0.500 58 30 ' '
5 0.500 0.500 1.000 58 30 ' '
